data_1000202
loop_
_publ_author_name
'Fourquet, J L'
'Courant, E'
'Chevalier, P'
'de Pape, R'

_publ_section_title
;
Structure of Mercury(II) Iron(III) Fluoride Dihydrate, Hg Fe F~5~ (H~2~
O)~2~
;
_journal_coden_ASTM ACSCEE
_journal_name_full 'Acta Crystallographica C (39,1983-)'
_journal_page_first 165
_journal_page_last 167
_journal_volume 41
_journal_year 1985
_chemical_formula_structural 'Hg Fe F5 (H2 O)2'
_chemical_formula_sum 'F5 Fe H4 Hg O2'
_chemical_name_systematic 'Mercury iron(III) fluoride dihydrate'
_space_group_IT_number 55
_symmetry_cell_setting orthorhombic
_symmetry_Int_Tables_number 55
_symmetry_space_group_name_Hall '-P 2 2ab'
_symmetry_space_group_name_H-M 'P b a m'
_cell_angle_alpha 90
_cell_angle_beta 90
_cell_angle_gamma 90
_cell_formula_units_Z 2
_cell_length_a 10.711(2)
_cell_length_b 6.638(1)
_cell_length_c 4.008(1)
_cell_volume 285.0
_refine_ls_R_factor_all 0.0291
_cod_original_formula_sum 'H4 F5 Fe Hg O2'
_cod_database_code 1000202

loop_
_symmetry_equiv_pos_as_xyz
x,y,z
-x,-y,z
1/2+x,1/2-y,-z
1/2-x,1/2+y,-z
-x,-y,-z
x,y,-z
1/2-x,1/2+y,z
1/2+x,1/2-y,z

loop_
_atom_site_aniso_label
_atom_site_aniso_U_11
_atom_site_aniso_U_12
_atom_site_aniso_U_13
_atom_site_aniso_U_22
_atom_site_aniso_U_23
_atom_site_aniso_U_33
Hg1 0.0221(2) -0.0044(3) 0. 0.0234(2) 0. 0.0129(2)
Fe1 0.0128(5) 0.0019(10) 0. 0.0108(5) 0. 0.0087(6)
F1 0.0176(27) -0.0058(25) 0. 0.0417(36) 0. 0.0178(28)
F2 0.0382(40) -0.0003(20) 0. 0.0122(21) 0. 0.0202(30)
F3 0.0211(32) -0.0066(48) 0. 0.0390(44) 0. 0.0073(26)
O1 0.0280(38) 0.0057(37) 0. 0.0408(37) 0. 0.0123(30)

loop_
_atom_site_label
_atom_site_type_symbol
_atom_site_symmetry_multiplicity
_atom_site_Wyckoff_symbol
_atom_site_fract_x
_atom_site_fract_y
_atom_site_fract_z
_atom_site_occupancy
_atom_site_attached_hydrogens
_atom_site_calc_flag
Hg1 Hg2+ 2 a 0. 0. 0. 1. 0 d
Fe1 Fe3+ 2 d 0. 0.5 0.5 1. 0 d
F1 F1- 4 h 0.1765(6) 0.5526(13) 0.5 1. 0 d
F2 F1- 4 h 0.0309(7) 0.2186(9) 0.5 1. 0 d
F3 F1- 2 c 0. 0.5 0. 1. 0 d
O1 O2- 4 g 0.3071(9) 0.4376(16) 0. 1. 0 d
H1 H1+ 2 ? -1. -1. -1. 4. 0 dum

loop_
_atom_type_symbol
_atom_type_oxidation_number
Hg2+ 2.000
Fe3+ 3.000
F1- -1.000
O2- -2.000
H1+ 1.000
